data_7204305
loop_
_publ_author_name
'Wang, Xiqu'
'Huang, Jin'
'Liu, Lumei'
'Jacobson, Allan J.'

_publ_section_title
;
 The novel open-framework uranium silicates
 Na2(UO2)(Si4O10)&#x00B7;2.1H2O (USH-1) and RbNa(UO2)(Si2O6)&#x00B7;H2O
 (USH-3)
;
_journal_issue 3
_journal_name_full 'Journal of Materials Chemistry'
_journal_page_first 406
_journal_paper_doi 10.1039/b109878k
_journal_volume 12
_journal_year 2002
_chemical_formula_sum 'H4.2 Na2 O14.1 Si4 U'
_chemical_formula_weight 626.20
_chemical_name_systematic
;
?
;
_space_group_IT_number 12
_symmetry_space_group_name_Hall '-C 2y'
_symmetry_space_group_name_H-M 'C 1 2/m 1'
_atom_sites_solution_hydrogens ignored
_atom_sites_solution_primary direct
_atom_sites_solution_secondary difmap
_audit_creation_method SHELXL-97
_cell_angle_alpha 90.00
_cell_angle_beta 119.2593(10)
_cell_angle_gamma 90.00
_cell_formula_units_Z 4
_cell_length_a 12.7718(7)
_cell_length_b 13.6139(7)
_cell_length_c 8.2466(4)
_cell_measurement_temperature 293(2)
_cell_volume 1250.93(11)
_computing_cell_refinement SAINT
_computing_data_collection SMART
_computing_data_reduction SAINT
_computing_structure_refinement 'SHELXL-97 (Sheldrick, 1997)'
_computing_structure_solution SHELXTL
_diffrn_ambient_temperature 293(2)
_diffrn_measured_fraction_theta_full 0.917
_diffrn_measured_fraction_theta_max 0.917
_diffrn_measurement_device_type 'Siemens SMART/CCD'
_diffrn_radiation_monochromator graphite
_diffrn_radiation_source 'fine-focus sealed tube'
_diffrn_radiation_type MoK\a
_diffrn_radiation_wavelength 0.71073
_diffrn_reflns_av_R_equivalents 0.0438
_diffrn_reflns_av_sigmaI/netI 0.0318
_diffrn_reflns_limit_h_max 16
_diffrn_reflns_limit_h_min -16
_diffrn_reflns_limit_k_max 12
_diffrn_reflns_limit_k_min -17
_diffrn_reflns_limit_l_max 9
_diffrn_reflns_limit_l_min -10
_diffrn_reflns_number 3906
_diffrn_reflns_theta_full 28.23
_diffrn_reflns_theta_max 28.23
_diffrn_reflns_theta_min 2.36
_exptl_absorpt_coefficient_mu 13.503
_exptl_absorpt_correction_T_max 1
_exptl_absorpt_correction_T_min 0.6588
_exptl_absorpt_correction_type SADABS
_exptl_crystal_colour 'pale yellow'
_exptl_crystal_density_diffrn 3.33
_exptl_crystal_density_method 'not measured'
_exptl_crystal_description plate
_exptl_crystal_F_000 1144
_exptl_crystal_size_max 0.21
_exptl_crystal_size_mid 0.14
_exptl_crystal_size_min 0.05
_refine_diff_density_max 2.880
_refine_diff_density_min -4.758
_refine_diff_density_rms 0.434
_refine_ls_extinction_coef 0.0021(4)
_refine_ls_extinction_expression Fc^*^=kFc[1+0.001xFc^2^\l^3^/sin(2\q)]^-1/4^
_refine_ls_extinction_method SHELXL
_refine_ls_goodness_of_fit_ref 1.064
_refine_ls_hydrogen_treatment ignored
_refine_ls_matrix_type full
_refine_ls_number_parameters 121
_refine_ls_number_reflns 1477
_refine_ls_number_restraints 1
_refine_ls_restrained_S_all 1.063
_refine_ls_R_factor_all 0.0493
_refine_ls_R_factor_gt 0.0456
_refine_ls_shift/su_max 0.000
_refine_ls_shift/su_mean 0.000
_refine_ls_structure_factor_coef Fsqd
_refine_ls_weighting_details 'calc w=1/[\s^2^(Fo^2^)+(0.1014P)^2^+7.6939P] where P=(Fo^2^+2Fc^2^)/3'
_refine_ls_weighting_scheme calc
_refine_ls_wR_factor_gt 0.1292
_refine_ls_wR_factor_ref 0.1339
_reflns_number_gt 1315
_reflns_number_total 1477
_reflns_threshold_expression >2sigma(I)
_cod_data_source_file b109878k.txt
_cod_data_source_block USH-1
_cod_original_sg_symbol_H-M C2/m
_cod_database_code 7204305

loop_
_symmetry_equiv_pos_as_xyz
'x, y, z'
'-x, y, -z'
'x+1/2, y+1/2, z'
'-x+1/2, y+1/2, -z'
'-x, -y, -z'
'x, -y, z'
'-x+1/2, -y+1/2, -z'
'x+1/2, -y+1/2, z'

loop_
_atom_site_label
_atom_site_type_symbol
_atom_site_fract_x
_atom_site_fract_y
_atom_site_fract_z
_atom_site_U_iso_or_equiv
_atom_site_adp_type
_atom_site_occupancy
_atom_site_symmetry_multiplicity
_atom_site_calc_flag
_atom_site_refinement_flags
_atom_site_disorder_assembly
_atom_site_disorder_group
Na1 Na 0.0000 0.1353(5) 0.0000 0.0290(12) Uani 1 2 d S . .
Na2 Na 0.5000 -0.1093(17) 0.0000 0.087(7) Uani 0.50 2 d SP . .
Na3 Na -0.0916(16) 0.5000 -0.579(2) 0.054(4) Uani 0.50 2 d SP . .
U U 0.2500 0.2500 0.0000 0.0123(3) Uani 1 2 d S . .
Si1 Si 0.22878(14) 0.11214(13) -0.3856(2) 0.0097(4) Uani 1 1 d . . .
Si2 Si 0.44560(15) 0.21950(17) -0.3713(2) 0.0100(4) Uani 1 1 d . . .
O1 O 0.2418(5) 0.1250(5) -0.1856(8) 0.0259(13) Uani 1 1 d . . .
O2 O 0.1904(6) 0.0000 -0.4606(9) 0.0153(13) Uani 1 2 d S . .
O3 O 0.0000 0.3218(5) -0.5000 0.0163(14) Uani 1 2 d S . .
O4 O -0.1251(4) 0.1804(4) -0.4567(7) 0.0183(10) Uani 1 1 d . . .
O5 O 0.2717(5) 0.3363(4) -0.1473(8) 0.0200(11) Uani 1 1 d . . .
O6 O 0.3541(4) 0.1327(4) -0.3831(7) 0.0212(11) Uani 1 1 d . . .
O7 O 0.0482(7) 0.2630(4) -0.1611(11) 0.0179(13) Uani 1 1 d . . .
OW1 O 0.0276(8) 0.0000 0.8316(12) 0.033(2) Uani 1 2 d S . .
OW2A O -0.1119(19) 0.5000 -0.688(4) 0.044(5) Uani 0.50 2 d SP . .
OW2B O 0.406(2) 0.0000 0.092(4) 0.049(8) Uani 0.46(3) 2 d SP . .
OW2C O 0.459(6) 0.0000 0.016(10) 0.04(2) Uiso 0.14(3) 2 d SP . .

loop_
_atom_site_aniso_label
_atom_site_aniso_U_11
_atom_site_aniso_U_22
_atom_site_aniso_U_33
_atom_site_aniso_U_23
_atom_site_aniso_U_13
_atom_site_aniso_U_12
Na1 0.034(3) 0.019(3) 0.039(3) 0.000 0.021(2) 0.000
Na2 0.112(16) 0.082(16) 0.067(11) 0.000 0.044(11) 0.000
Na3 0.094(11) 0.022(6) 0.066(9) 0.000 0.053(10) 0.000
U 0.0097(3) 0.0152(4) 0.0092(3) -0.00182(10) 0.0024(2) -0.00010(9)
Si1 0.0096(8) 0.0069(8) 0.0110(8) -0.0012(6) 0.0039(6) 0.0000(6)
Si2 0.0072(8) 0.0102(10) 0.0104(9) 0.0023(8) 0.0024(7) 0.0010(8)
O1 0.035(3) 0.027(3) 0.018(3) -0.004(2) 0.015(2) 0.000(3)
O2 0.015(3) 0.013(3) 0.016(3) 0.000 0.006(3) 0.000
O3 0.018(3) 0.016(4) 0.019(3) 0.000 0.012(3) 0.000
O4 0.019(2) 0.004(2) 0.026(3) -0.004(2) 0.007(2) -0.0026(18)
O5 0.023(3) 0.015(3) 0.021(3) 0.007(2) 0.009(2) -0.001(2)
O6 0.017(2) 0.016(3) 0.032(3) 0.006(2) 0.014(2) -0.0033(19)
O7 0.011(3) 0.025(3) 0.012(3) -0.003(2) 0.001(2) -0.001(2)
OW1 0.024(4) 0.043(6) 0.023(4) 0.000 0.005(3) 0.000
OW2A 0.044(11) 0.016(10) 0.066(15) 0.000 0.022(12) 0.000
OW2B 0.041(13) 0.011(10) 0.12(2) 0.000 0.056(15) 0.000

loop_
_atom_type_symbol
_atom_type_description
_atom_type_scat_dispersion_real
_atom_type_scat_dispersion_imag
_atom_type_scat_source
O O 0.0106 0.0060 'International Tables Vol C Tables 4.2.6.8 and 6.1.1.4'
Na Na 0.0362 0.0249 'International Tables Vol C Tables 4.2.6.8 and 6.1.1.4'
Si Si 0.0817 0.0704 'International Tables Vol C Tables 4.2.6.8 and 6.1.1.4'
U U -9.6767 9.6646 'International Tables Vol C Tables 4.2.6.8 and 6.1.1.4'
H H 0.0000 0.0000 'International Tables Vol C Tables 4.2.6.8 and 6.1.1.4'

loop_
_geom_angle_atom_site_label_1
_geom_angle_atom_site_label_2
_geom_angle_atom_site_label_3
_geom_angle
_geom_angle_site_symmetry_1
_geom_angle_site_symmetry_3
_geom_angle_publ_flag
OW1 Na1 OW1 81.6(4) 5_556 1_554 ?
OW1 Na1 O7 94.8(2) 5_556 2 ?
OW1 Na1 O7 173.9(3) 1_554 2 ?
OW1 Na1 O7 173.9(3) 5_556 . ?
OW1 Na1 O7 94.8(2) 1_554 . ?
O7 Na1 O7 89.2(4) 2 . ?
OW1 Na1 O5 106.9(3) 5_556 7 ?
OW1 Na1 O5 86.4(2) 1_554 7 ?
O7 Na1 O5 99.4(3) 2 7 ?
O7 Na1 O5 67.8(2) . 7 ?
OW1 Na1 O5 86.4(2) 5_556 8_455 ?
OW1 Na1 O5 106.9(3) 1_554 8_455 ?
O7 Na1 O5 67.8(2) 2 8_455 ?
O7 Na1 O5 99.4(3) . 8_455 ?
O5 Na1 O5 162.8(4) 7 8_455 ?
OW1 Na1 O4 67.66(19) 5_556 2 ?
OW1 Na1 O4 131.1(2) 1_554 2 ?
O7 Na1 O4 50.72(19) 2 2 ?
O7 Na1 O4 111.9(2) . 2 ?
O5 Na1 O4 68.61(16) 7 2 ?
O5 Na1 O4 108.05(16) 8_455 2 ?
OW1 Na1 O4 131.1(2) 5_556 . ?
OW1 Na1 O4 67.66(19) 1_554 . ?
O7 Na1 O4 111.9(2) 2 . ?
O7 Na1 O4 50.72(19) . . ?
O5 Na1 O4 108.05(16) 7 . ?
O5 Na1 O4 68.61(16) 8_455 . ?
O4 Na1 O4 158.9(3) 2 . ?
OW1 Na1 Si2 87.10(16) 5_556 7 ?
OW1 Na1 Si2 157.8(2) 1_554 7 ?
O7 Na1 Si2 25.33(18) 2 7 ?
O7 Na1 Si2 94.6(2) . 7 ?
O5 Na1 Si2 78.67(15) 7 7 ?
O5 Na1 Si2 91.33(15) 8_455 7 ?
O4 Na1 Si2 27.24(9) 2 7 ?
O4 Na1 Si2 132.6(2) . 7 ?
OW1 Na1 Si2 157.8(2) 5_556 8_455 ?
OW1 Na1 Si2 87.10(16) 1_554 8_455 ?
O7 Na1 Si2 94.6(2) 2 8_455 ?
O7 Na1 Si2 25.33(18) . 8_455 ?
O5 Na1 Si2 91.33(15) 7 8_455 ?
O5 Na1 Si2 78.67(15) 8_455 8_455 ?
O4 Na1 Si2 132.6(2) 2 8_455 ?
O4 Na1 Si2 27.24(9) . 8_455 ?
Si2 Na1 Si2 109.34(18) 7 8_455 ?
OW1 Na1 Na2 139.18(18) 5_556 3_455 ?
OW1 Na1 Na2 139.18(18) 1_554 3_455 ?
O7 Na1 Na2 44.60(19) 2 3_455 ?
O7 Na1 Na2 44.60(19) . 3_455 ?
O5 Na1 Na2 81.38(18) 7 3_455 ?
O5 Na1 Na2 81.38(18) 8_455 3_455 ?
O4 Na1 Na2 79.44(13) 2 3_455 ?
O4 Na1 Na2 79.44(13) . 3_455 ?
Si2 Na1 Na2 54.67(9) 7 3_455 ?
Si2 Na1 Na2 54.67(9) 8_455 3_455 ?
OW1 Na1 U 135.5(2) 5_556 . ?
OW1 Na1 U 87.25(19) 1_554 . ?
O7 Na1 U 98.8(2) 2 . ?
O7 Na1 U 38.93(18) . . ?
O5 Na1 U 29.10(12) 7 . ?
O5 Na1 U 137.9(2) 8_455 . ?
O4 Na1 U 89.12(10) 2 . ?
O4 Na1 U 81.62(10) . . ?
Si2 Na1 U 87.51(10) 7 . ?
Si2 Na1 U 62.30(7) 8_455 . ?
Na2 Na1 U 63.94(9) 3_455 . ?
OW2C Na2 OW2C 44(4) 5_655 . ?
OW2C Na2 OW2B 28(2) 5_655 5_655 ?
OW2C Na2 OW2B 70(2) . 5_655 ?
OW2C Na2 OW2B 70(2) 5_655 . ?
OW2C Na2 OW2B 28(2) . . ?
OW2B Na2 OW2B 97.6(11) 5_655 . ?
OW2C Na2 O7 152(2) 5_655 4_545 ?
OW2C Na2 O7 116(2) . 4_545 ?
OW2B Na2 O7 165.1(7) 5_655 4_545 ?
OW2B Na2 O7 88.4(5) . 4_545 ?
OW2C Na2 O7 116(2) 5_655 3_545 ?
OW2C Na2 O7 152(2) . 3_545 ?
OW2B Na2 O7 88.4(5) 5_655 3_545 ?
OW2B Na2 O7 165.1(7) . 3_545 ?
O7 Na2 O7 89.2(8) 4_545 3_545 ?
OW2C Na2 O6 98(3) 5_655 5_655 ?
OW2C Na2 O6 94(3) . 5_655 ?
OW2B Na2 O6 106.5(8) 5_655 5_655 ?
OW2B Na2 O6 82.3(8) . 5_655 ?
O7 Na2 O6 60.7(3) 4_545 5_655 ?
O7 Na2 O6 109.1(6) 3_545 5_655 ?
OW2C Na2 O6 94(3) 5_655 6 ?
OW2C Na2 O6 98(3) . 6 ?
OW2B Na2 O6 82.3(8) 5_655 6 ?
OW2B Na2 O6 106.5(8) . 6 ?
O7 Na2 O6 109.1(6) 4_545 6 ?
O7 Na2 O6 60.7(3) 3_545 6 ?
O6 Na2 O6 166.9(10) 5_655 6 ?
OW2C Na2 O1 77(2) 5_655 5_655 ?
OW2C Na2 O1 111(2) . 5_655 ?
OW2B Na2 O1 64.6(6) 5_655 5_655 ?
OW2B Na2 O1 121.8(9) . 5_655 ?
O7 Na2 O1 100.7(5) 4_545 5_655 ?
O7 Na2 O1 73.1(3) 3_545 5_655 ?
O6 Na2 O1 55.51(15) 5_655 5_655 ?
O6 Na2 O1 123.3(2) 6 5_655 ?
OW2C Na2 O1 111(2) 5_655 6 ?
OW2C Na2 O1 77(2) . 6 ?
OW2B Na2 O1 121.8(9) 5_655 6 ?
OW2B Na2 O1 64.6(6) . 6 ?
O7 Na2 O1 73.1(3) 4_545 6 ?
O7 Na2 O1 100.7(5) 3_545 6 ?
O6 Na2 O1 123.3(2) 5_655 6 ?
O6 Na2 O1 55.51(15) 6 6 ?
O1 Na2 O1 171.5(9) 5_655 6 ?
OW2C Na2 Na2 22(2) 5_655 5_655 ?
OW2C Na2 Na2 22(2) . 5_655 ?
OW2B Na2 Na2 48.8(6) 5_655 5_655 ?
OW2B Na2 Na2 48.8(6) . 5_655 ?
O7 Na2 Na2 135.4(4) 4_545 5_655 ?
O7 Na2 Na2 135.4(4) 3_545 5_655 ?
O6 Na2 Na2 96.5(5) 5_655 5_655 ?
O6 Na2 Na2 96.5(5) 6 5_655 ?
O1 Na2 Na2 94.3(5) 5_655 5_655 ?
O1 Na2 Na2 94.3(5) 6 5_655 ?
OW2C Na2 Si2 107(2) 5_655 6 ?
OW2C Na2 Si2 126(3) . 6 ?
OW2B Na2 Si2 83.7(6) 5_655 6 ?
OW2B Na2 Si2 137.2(8) . 6 ?
O7 Na2 Si2 101.2(7) 4_545 6 ?
O7 Na2 Si2 29.7(2) 3_545 6 ?
O6 Na2 Si2 138.5(7) 5_655 6 ?
O6 Na2 Si2 30.98(15) 6 6 ?
O1 Na2 Si2 97.6(3) 5_655 6 ?
O1 Na2 Si2 78.4(2) 6 6 ?
Na2 Na2 Si2 118.3(4) 5_655 6 ?
OW2A Na3 Na3 111(2) . 5_564 ?
OW2A Na3 OW2A 129(2) . 5_564 ?
Na3 Na3 OW2A 18.0(6) 5_564 5_564 ?
OW2A Na3 O3 97.8(8) . 5_564 ?
Na3 Na3 O3 67.1(4) 5_564 5_564 ?
OW2A Na3 O3 68.3(3) 5_564 5_564 ?
OW2A Na3 O3 97.8(8) . . ?
Na3 Na3 O3 67.1(4) 5_564 . ?
OW2A Na3 O3 68.3(4) 5_564 . ?
O3 Na3 O3 134.2(7) 5_564 . ?
OW2A Na3 OW2B 16(2) . 3_454 ?
Na3 Na3 OW2B 94.8(10) 5_564 3_454 ?
OW2A Na3 OW2B 112.8(9) 5_564 3_454 ?
O3 Na3 OW2B 91.9(4) 5_564 3_454 ?
O3 Na3 OW2B 91.9(4) . 3_454 ?
OW2A Na3 O6 128.7(14) . 3_455 ?
Na3 Na3 O6 99.6(8) 5_564 3_455 ?
OW2A Na3 O6 86.2(8) 5_564 3_455 ?
O3 Na3 O6 56.98(18) 5_564 3_455 ?
O3 Na3 O6 132.5(6) . 3_455 ?
OW2B Na3 O6 135.6(4) 3_454 3_455 ?
OW2A Na3 O6 128.7(14) . 8_455 ?
Na3 Na3 O6 99.6(8) 5_564 8_455 ?
OW2A Na3 O6 86.2(8) 5_564 8_455 ?
O3 Na3 O6 132.5(6) 5_564 8_455 ?
O3 Na3 O6 56.98(18) . 8_455 ?
OW2B Na3 O6 135.6(4) 3_454 8_455 ?
O6 Na3 O6 82.9(5) 3_455 8_455 ?
OW2A Na3 O5 59.0(13) . 2_554 ?
Na3 Na3 O5 130.6(4) 5_564 2_554 ?
OW2A Na3 O5 135.5(2) 5_564 2_554 ?
O3 Na3 O5 153.3(6) 5_564 2_554 ?
O3 Na3 O5 67.21(19) . 2_554 ?
OW2B Na3 O5 68.9(5) 3_454 2_554 ?
O6 Na3 O5 125.1(6) 3_455 2_554 ?
O6 Na3 O5 69.8(3) 8_455 2_554 ?
OW2A Na3 O5 59.0(13) . 5_564 ?
Na3 Na3 O5 130.6(4) 5_564 5_564 ?
OW2A Na3 O5 135.5(2) 5_564 5_564 ?
O3 Na3 O5 67.21(19) 5_564 5_564 ?
O3 Na3 O5 153.3(6) . 5_564 ?
OW2B Na3 O5 68.9(5) 3_454 5_564 ?
O6 Na3 O5 69.8(3) 3_455 5_564 ?
O6 Na3 O5 125.1(6) 8_455 5_564 ?
O5 Na3 O5 88.1(5) 2_554 5_564 ?
OW2A Na3 Si2 117.2(3) . 3_455 ?
Na3 Na3 Si2 81.0(5) 5_564 3_455 ?
OW2A Na3 Si2 73.7(5) 5_564 3_455 ?
O3 Na3 Si2 28.33(10) 5_564 3_455 ?
O3 Na3 Si2 139.4(7) . 3_455 ?
OW2B Na3 Si2 116.2(2) 3_454 3_455 ?
O6 Na3 Si2 28.78(13) 3_455 3_455 ?
O6 Na3 Si2 107.5(5) 8_455 3_455 ?
O5 Na3 Si2 148.3(5) 2_554 3_455 ?
O5 Na3 Si2 67.35(14) 5_564 3_455 ?
OW2A Na3 Si2 117.2(3) . 8_455 ?
Na3 Na3 Si2 81.0(5) 5_564 8_455 ?
OW2A Na3 Si2 73.7(5) 5_564 8_455 ?
O3 Na3 Si2 139.4(7) 5_564 8_455 ?
O3 Na3 Si2 28.33(10) . 8_455 ?
OW2B Na3 Si2 116.2(2) 3_454 8_455 ?
O6 Na3 Si2 107.5(5) 3_455 8_455 ?
O6 Na3 Si2 28.78(13) 8_455 8_455 ?
O5 Na3 Si2 67.35(14) 2_554 8_455 ?
O5 Na3 Si2 148.3(5) 5_564 8_455 ?
Si2 Na3 Si2 125.6(5) 3_455 8_455 ?
O5 U O5 180.0(4) 7 . ?
O5 U O1 89.7(3) 7 . ?
O5 U O1 90.3(3) . . ?
O5 U O1 90.3(3) 7 7 ?
O5 U O1 89.7(3) . 7 ?
O1 U O1 180.0(3) . 7 ?
O5 U O7 86.6(2) 7 . ?
O5 U O7 93.4(2) . . ?
O1 U O7 90.0(2) . . ?
O1 U O7 90.0(2) 7 . ?
O5 U O7 93.4(2) 7 7 ?
O5 U O7 86.6(2) . 7 ?
O1 U O7 90.0(2) . 7 ?
O1 U O7 90.0(2) 7 7 ?
O7 U O7 180.0(3) . 7 ?
O5 U Na1 44.02(17) 7 . ?
O5 U Na1 135.98(17) . . ?
O1 U Na1 85.70(17) . . ?
O1 U Na1 94.30(17) 7 . ?
O7 U Na1 42.86(19) . . ?
O7 U Na1 137.14(19) 7 . ?
O5 U Na1 135.98(17) 7 7 ?
O5 U Na1 44.02(17) . 7 ?
O1 U Na1 94.30(17) . 7 ?
O1 U Na1 85.70(17) 7 7 ?
O7 U Na1 137.14(19) . 7 ?
O7 U Na1 42.86(19) 7 7 ?
Na1 U Na1 180.00(18) . 7 ?
O5 U Na2 94.5(3) 7 5_655 ?
O5 U Na2 85.5(3) . 5_655 ?
O1 U Na2 50.8(2) . 5_655 ?
O1 U Na2 129.2(2) 7 5_655 ?
O7 U Na2 140.6(3) . 5_655 ?
O7 U Na2 39.4(3) 7 5_655 ?
Na1 U Na2 123.0(3) . 5_655 ?
Na1 U Na2 57.0(3) 7 5_655 ?
O5 U Na2 85.5(3) 7 3_455 ?
O5 U Na2 94.5(3) . 3_455 ?
O1 U Na2 129.2(2) . 3_455 ?
O1 U Na2 50.8(2) 7 3_455 ?
O7 U Na2 39.4(3) . 3_455 ?
O7 U Na2 140.6(3) 7 3_455 ?
Na1 U Na2 57.0(3) . 3_455 ?
Na1 U Na2 123.0(3) 7 3_455 ?
Na2 U Na2 180.0 5_655 3_455 ?
O5 U OW2B 61.7(4) 7 . ?
O5 U OW2B 118.3(4) . . ?
O1 U OW2B 46.4(5) . . ?
O1 U OW2B 133.6(5) 7 . ?
O7 U OW2B 121.4(3) . . ?
O7 U OW2B 58.6(3) 7 . ?
Na1 U OW2B 89.5(3) . . ?
Na1 U OW2B 90.5(3) 7 . ?
Na2 U OW2B 34.8(4) 5_655 . ?
Na2 U OW2B 145.2(4) 3_455 . ?
O5 U OW2B 118.3(4) 7 7 ?
O5 U OW2B 61.7(4) . 7 ?
O1 U OW2B 133.6(5) . 7 ?
O1 U OW2B 46.4(5) 7 7 ?
O7 U OW2B 58.6(3) . 7 ?
O7 U OW2B 121.4(3) 7 7 ?
Na1 U OW2B 90.5(3) . 7 ?
Na1 U OW2B 89.5(3) 7 7 ?
Na2 U OW2B 145.2(4) 5_655 7 ?
Na2 U OW2B 34.8(4) 3_455 7 ?
OW2B U OW2B 180.000(1) . 7 ?
O1 Si1 O6 111.6(3) . . ?
O1 Si1 O4 113.6(3) . 2_554 ?
O6 Si1 O4 109.1(3) . 2_554 ?
O1 Si1 O2 111.0(3) . . ?
O6 Si1 O2 106.2(3) . . ?
O4 Si1 O2 104.8(3) 2_554 . ?
O1 Si1 Na2 58.8(2) . 5_655 ?
O6 Si1 Na2 55.5(2) . 5_655 ?
O4 Si1 Na2 145.5(4) 2_554 5_655 ?
O2 Si1 Na2 109.1(5) . 5_655 ?
O1 Si1 O5 54.2(2) . . ?
O6 Si1 O5 87.7(2) . . ?
O4 Si1 O5 78.1(2) 2_554 . ?
O2 Si1 O5 163.4(3) . . ?
Na2 Si1 O5 71.1(4) 5_655 . ?
O1 Si1 OW2C 56.9(10) . . ?
O6 Si1 OW2C 72.3(10) . . ?
O4 Si1 OW2C 169.0(7) 2_554 . ?
O2 Si1 OW2C 84.8(5) . . ?
Na2 Si1 OW2C 26.8(7) 5_655 . ?
O5 Si1 OW2C 91.1(6) . . ?
O1 Si1 O4 106.5(3) . 8 ?
O6 Si1 O4 43.5(2) . 8 ?
O4 Si1 O4 72.8(2) 2_554 8 ?
O2 Si1 O4 139.4(2) . 8 ?
Na2 Si1 O4 77.7(3) 5_655 8 ?
O5 Si1 O4 57.17(13) . 8 ?
OW2C Si1 O4 103.5(7) . 8 ?
O1 Si1 O1 70.4(3) . 6 ?
O6 Si1 O1 109.1(2) . 6 ?
O4 Si1 O1 136.1(2) 2_554 6 ?
O2 Si1 O1 43.2(2) . 6 ?
Na2 Si1 O1 76.2(4) 5_655 6 ?
O5 Si1 O1 124.24(15) . 6 ?
OW2C Si1 O1 49.4(6) . 6 ?
O4 Si1 O1 150.62(13) 8 6 ?
O4 Si2 O7 109.8(3) 8 8 ?
O4 Si2 O3 109.7(3) 8 7_554 ?
O7 Si2 O3 112.0(3) 8 7_554 ?
O4 Si2 O6 111.0(3) 8 . ?
O7 Si2 O6 110.8(3) 8 . ?
O3 Si2 O6 103.5(3) 7_554 . ?
O4 Si2 Na2 129.8(4) 8 5_655 ?
O7 Si2 Na2 49.2(4) 8 5_655 ?
O3 Si2 Na2 120.3(4) 7_554 5_655 ?
O6 Si2 Na2 61.7(3) . 5_655 ?
O4 Si2 Na3 128.8(4) 8 3_545 ?
O7 Si2 Na3 121.4(4) 8 3_545 ?
O3 Si2 Na3 50.2(3) 7_554 3_545 ?
O6 Si2 Na3 53.6(3) . 3_545 ?
Na2 Si2 Na3 88.9(4) 5_655 3_545 ?
O4 Si2 Na1 74.0(2) 8 7 ?
O7 Si2 Na1 40.8(3) 8 7 ?
O3 Si2 Na1 145.05(16) 7_554 7 ?
O6 Si2 Na1 107.3(2) . 7 ?
Na2 Si2 Na1 63.6(4) 5_655 7 ?
Na3 Si2 Na1 152.5(3) 3_545 7 ?
O4 Si2 O4 80.2(2) 8 7_554 ?
O7 Si2 O4 91.7(3) 8 7_554 ?
O3 Si2 O4 45.5(2) 7_554 7_554 ?
O6 Si2 O4 148.0(2) . 7_554 ?
Na2 Si2 O4 134.20(10) 5_655 7_554 ?
Na3 Si2 O4 95.6(2) 3_545 7_554 ?
Na1 Si2 O4 104.52(11) 7 7_554 ?
O4 Si2 OW2A 161.6(5) 8 7_554 ?
O7 Si2 OW2A 81.8(5) 8 7_554 ?
O3 Si2 OW2A 51.9(5) 7_554 7_554 ?
O6 Si2 OW2A 76.2(4) . 7_554 ?
Na2 Si2 OW2A 68.6(5) 5_655 7_554 ?
Na3 Si2 OW2A 41.4(5) 3_545 7_554 ?
Na1 Si2 OW2A 121.0(4) 7 7_554 ?
O4 Si2 OW2A 85.3(4) 7_554 7_554 ?
O4 Si2 O5 74.4(2) 8 7_554 ?
O7 Si2 O5 175.1(3) 8 7_554 ?
O3 Si2 O5 63.75(10) 7_554 7_554 ?
O6 Si2 O5 69.0(2) . 7_554 ?
Na2 Si2 O5 130.2(3) 5_655 7_554 ?
Na3 Si2 O5 54.3(3) 3_545 7_554 ?
Na1 Si2 O5 144.07(11) 7 7_554 ?
O4 Si2 O5 86.60(12) 7_554 7_554 ?
OW2A Si2 O5 93.5(4) 7_554 7_554 ?
O4 Si2 O4 70.6(2) 8 2_554 ?
O7 Si2 O4 127.6(3) 8 2_554 ?
O3 Si2 O4 116.78(15) 7_554 2_554 ?
O6 Si2 O4 40.4(2) . 2_554 ?
Na2 Si2 O4 88.92(11) 5_655 2_554 ?
Na3 Si2 O4 79.6(3) 3_545 2_554 ?
Na1 Si2 O4 97.50(9) 7 2_554 ?
O4 Si2 O4 136.76(16) 7_554 2_554 ?
OW2A Si2 O4 114.2(3) 7_554 2_554 ?
O5 Si2 O4 55.58(12) 7_554 2_554 ?
Si1 O1 U 137.4(4) . . ?
Si1 O1 O6 34.57(18) . . ?
U O1 O6 121.9(3) . . ?
Si1 O1 O2 35.07(18) . . ?
U O1 O2 167.2(3) . . ?
O6 O1 O2 58.7(2) . . ?
Si1 O1 O4 33.60(18) . 2_554 ?
U O1 O4 110.5(3) . 2_554 ?
O6 O1 O4 59.28(19) . 2_554 ?
O2 O1 O4 57.78(18) . 2_554 ?
Si1 O1 OW2B 116.0(6) . . ?
U O1 OW2B 97.9(5) . . ?
O6 O1 OW2B 96.3(5) . . ?
O2 O1 OW2B 94.7(5) . . ?
O4 O1 OW2B 149.4(5) 2_554 . ?
Si1 O1 O5 170.7(4) . 7 ?
U O1 O5 38.81(14) . 7 ?
O6 O1 O5 151.9(3) . 7 ?
O2 O1 O5 145.8(3) . 7 ?
O4 O1 O5 137.4(3) 2_554 7 ?
OW2B O1 O5 72.8(5) . 7 ?
Si1 O1 Na2 93.2(3) . 5_655 ?
U O1 Na2 92.0(4) . 5_655 ?
O6 O1 Na2 60.46(16) . 5_655 ?
O2 O1 Na2 98.5(4) . 5_655 ?
O4 O1 Na2 118.8(3) 2_554 5_655 ?
OW2B O1 Na2 46.8(5) . 5_655 ?
O5 O1 Na2 95.4(2) 7 5_655 ?
Si1 O1 O5 99.5(3) . . ?
U O1 O5 38.55(16) . . ?
O6 O1 O5 86.9(2) . . ?
O2 O1 O5 134.0(2) . . ?
O4 O1 O5 79.3(2) 2_554 . ?
OW2B O1 O5 120.5(4) . . ?
O5 O1 O5 77.4(2) 7 . ?
Na2 O1 O5 87.7(5) 5_655 . ?
Si1 O1 OW2C 96.5(13) . . ?
U O1 OW2C 109.3(11) . . ?
O6 O1 OW2C 74.3(13) . . ?
O2 O1 OW2C 83.4(11) . . ?
O4 O1 OW2C 129.9(13) 2_554 . ?
OW2B O1 OW2C 22.0(13) . . ?
O5 O1 OW2C 92.6(13) 7 . ?
Na2 O1 OW2C 31.7(9) 5_655 . ?
O5 O1 OW2C 118.0(8) . . ?
Si1 O1 O7 116.2(3) . . ?
U O1 O7 45.03(16) . . ?
O6 O1 O7 133.3(3) . . ?
O2 O1 O7 123.8(3) . . ?
O4 O1 O7 82.7(2) 2_554 . ?
OW2B O1 O7 127.0(5) . . ?
O5 O1 O7 54.7(2) 7 . ?
Na2 O1 O7 136.9(4) 5_655 . ?
O5 O1 O7 58.24(18) . . ?
OW2C O1 O7 147.3(13) . . ?
Si1 O1 O7 126.9(3) . 7 ?
U O1 O7 44.99(17) . 7 ?
O6 O1 O7 93.5(2) . 7 ?
O2 O1 O7 145.3(3) . 7 ?
O4 O1 O7 128.5(3) 2_554 7 ?
OW2B O1 O7 66.0(4) . 7 ?
O5 O1 O7 58.4(2) 7 7 ?
Na2 O1 O7 47.0(4) 5_655 7 ?
O5 O1 O7 54.6(2) . 7 ?
OW2C O1 O7 68.1(9) . 7 ?
O7 O1 O7 90.0(2) . 7 ?
Si1 O2 Si1 138.9(4) . 6 ?
Si1 O2 O4 172.6(4) . 5_554 ?
Si1 O2 O4 37.45(14) 6 5_554 ?
Si1 O2 O4 37.45(14) . 2_554 ?
Si1 O2 O4 172.6(4) 6 2_554 ?
O4 O2 O4 144.9(3) 5_554 2_554 ?
Si1 O2 O6 36.67(17) . . ?
Si1 O2 O6 120.1(3) 6 . ?
O4 O2 O6 147.8(3) 5_554 . ?
O4 O2 O6 61.27(16) 2_554 . ?
Si1 O2 O6 120.1(3) . 6 ?
Si1 O2 O6 36.67(17) 6 6 ?
O4 O2 O6 61.27(16) 5_554 6 ?
O4 O2 O6 147.8(3) 2_554 6 ?
O6 O2 O6 88.2(3) . 6 ?
Si1 O2 O1 33.95(19) . . ?
Si1 O2 O1 112.0(3) 6 . ?
O4 O2 O1 138.8(3) 5_554 . ?
O4 O2 O1 61.76(19) 2_554 . ?
O6 O2 O1 60.6(2) . . ?
O6 O2 O1 113.8(3) 6 . ?
Si1 O2 O1 112.0(3) . 6 ?
Si1 O2 O1 33.95(19) 6 6 ?
O4 O2 O1 61.76(19) 5_554 6 ?
O4 O2 O1 138.8(3) 2_554 6 ?
O6 O2 O1 113.8(3) . 6 ?
O6 O2 O1 60.6(2) 6 6 ?
O1 O2 O1 80.0(3) . 6 ?
Si1 O2 OW1 110.4(2) . 5 ?
Si1 O2 OW1 110.4(2) 6 5 ?
O4 O2 OW1 72.99(18) 5_554 5 ?
O4 O2 OW1 72.99(18) 2_554 5 ?
O6 O2 OW1 119.4(2) . 5 ?
O6 O2 OW1 119.4(2) 6 5 ?
O1 O2 OW1 126.8(2) . 5 ?
O1 O2 OW1 126.8(2) 6 5 ?
Si1 O2 Na3 88.4(3) . 3_545 ?
Si1 O2 Na3 88.4(2) 6 3_545 ?
O4 O2 Na3 97.5(2) 5_554 3_545 ?
O4 O2 Na3 97.5(2) 2_554 3_545 ?
O6 O2 Na3 52.5(2) . 3_545 ?
O6 O2 Na3 52.5(2) 6 3_545 ?
O1 O2 Na3 110.7(3) . 3_545 ?
O1 O2 Na3 110.7(3) 6 3_545 ?
OW1 O2 Na3 101.2(4) 5 3_545 ?
Si1 O2 OW2C 69.5(2) . . ?
Si1 O2 OW2C 69.5(2) 6 . ?
O4 O2 OW2C 106.8(2) 5_554 . ?
O4 O2 OW2C 106.8(2) 2_554 . ?
O6 O2 OW2C 61.8(6) . . ?
O6 O2 OW2C 61.8(6) 6 . ?
O1 O2 OW2C 52.0(6) . . ?
O1 O2 OW2C 52.0(6) 6 . ?
OW1 O2 OW2C 178.0(10) 5 . ?
Na3 O2 OW2C 80.9(11) 3_545 . ?
Si1 O2 OW2A 92.2(3) . 3_545 ?
Si1 O2 OW2A 92.2(3) 6 3_545 ?
O4 O2 OW2A 94.4(2) 5_554 3_545 ?
O4 O2 OW2A 94.4(2) 2_554 3_545 ?
O6 O2 OW2A 58.2(3) . 3_545 ?
O6 O2 OW2A 58.2(3) 6 3_545 ?
O1 O2 OW2A 118.3(3) . 3_545 ?
O1 O2 OW2A 118.3(3) 6 3_545 ?
OW1 O2 OW2A 90.3(5) 5 3_545 ?
Na3 O2 OW2A 10.8(4) 3_545 3_545 ?
OW2C O2 OW2A 91.7(11) . 3_545 ?
Si2 O3 Si2 139.5(5) 7_554 8_455 ?
Si2 O3 O6 162.15(18) 7_554 8_455 ?
Si2 O3 O6 38.34(16) 8_455 8_455 ?
Si2 O3 O6 38.34(16) 7_554 7_554 ?
Si2 O3 O6 162.15(18) 8_455 7_554 ?
O6 O3 O6 152.0(4) 8_455 7_554 ?
Si2 O3 Na3 101.5(4) 7_554 5_564 ?
Si2 O3 Na3 116.0(4) 8_455 5_564 ?
O6 O3 Na3 90.1(4) 8_455 5_564 ?
O6 O3 Na3 63.4(3) 7_554 5_564 ?
Si2 O3 Na3 116.0(4) 7_554 . ?
Si2 O3 Na3 101.5(4) 8_455 . ?
O6 O3 Na3 63.4(3) 8_455 . ?
O6 O3 Na3 90.1(4) 7_554 . ?
Na3 O3 Na3 45.8(7) 5_564 . ?
Si2 O3 O4 34.76(18) 7_554 2_554 ?
Si2 O3 O4 108.4(3) 8_455 2_554 ?
O6 O3 O4 146.1(3) 8_455 2_554 ?
O6 O3 O4 61.59(17) 7_554 2_554 ?
Na3 O3 O4 118.7(3) 5_564 2_554 ?
Na3 O3 O4 149.9(3) . 2_554 ?
Si2 O3 O4 108.4(3) 7_554 . ?
Si2 O3 O4 34.76(18) 8_455 . ?
O6 O3 O4 61.59(17) 8_455 . ?
O6 O3 O4 146.1(3) 7_554 . ?
Na3 O3 O4 149.9(3) 5_564 . ?
Na3 O3 O4 118.7(3) . . ?
O4 O3 O4 86.1(3) 2_554 . ?
Si2 O3 O7 33.69(17) 7_554 2_554 ?
Si2 O3 O7 128.7(3) 8_455 2_554 ?
O6 O3 O7 129.0(2) 8_455 2_554 ?
O6 O3 O7 61.1(2) 7_554 2_554 ?
Na3 O3 O7 112.4(4) 5_564 2_554 ?
Na3 O3 O7 99.8(4) . 2_554 ?
O4 O3 O7 59.0(2) 2_554 2_554 ?
O4 O3 O7 94.5(2) . 2_554 ?
Si2 O3 O7 128.7(3) 7_554 . ?
Si2 O3 O7 33.69(17) 8_455 . ?
O6 O3 O7 61.1(2) 8_455 . ?
O6 O3 O7 129.0(2) 7_554 . ?
Na3 O3 O7 99.8(4) 5_564 . ?
Na3 O3 O7 112.4(4) . . ?
O4 O3 O7 94.5(2) 2_554 . ?
O4 O3 O7 59.0(2) . . ?
O7 O3 O7 145.2(4) 2_554 . ?
Si2 O3 OW2A 112.9(6) 7_554 5_564 ?
Si2 O3 OW2A 101.4(6) 8_455 5_564 ?
O6 O3 OW2A 81.5(5) 8_455 5_564 ?
O6 O3 OW2A 74.7(5) 7_554 5_564 ?
Na3 O3 OW2A 16.3(4) 5_564 5_564 ?
Na3 O3 OW2A 52.8(6) . 5_564 ?
O4 O3 OW2A 121.2(4) 2_554 5_564 ?
O4 O3 OW2A 136.2(6) . 5_564 ?
O7 O3 OW2A 128.3(6) 2_554 5_564 ?
O7 O3 OW2A 83.5(5) . 5_564 ?
Si2 O3 OW2A 101.4(6) 7_554 . ?
Si2 O3 OW2A 112.9(6) 8_455 . ?
O6 O3 OW2A 74.7(5) 8_455 . ?
O6 O3 OW2A 81.5(5) 7_554 . ?
Na3 O3 OW2A 52.8(6) 5_564 . ?
Na3 O3 OW2A 16.3(4) . . ?
O4 O3 OW2A 136.2(6) 2_554 . ?
O4 O3 OW2A 121.2(4) . . ?
O7 O3 OW2A 83.5(5) 2_554 . ?
O7 O3 OW2A 128.3(6) . . ?
OW2A O3 OW2A 63.8(9) 5_564 . ?
Si2 O4 Si1 155.2(4) 8_455 2_554 ?
Si2 O4 O2 166.2(3) 8_455 5_554 ?
Si1 O4 O2 37.72(18) 2_554 5_554 ?
Si2 O4 O7 35.16(19) 8_455 . ?
Si1 O4 O7 169.3(3) 2_554 . ?
O2 O4 O7 132.4(3) 5_554 . ?
Si2 O4 O3 35.53(15) 8_455 . ?
Si1 O4 O3 128.5(3) 2_554 . ?
O2 O4 O3 143.1(3) 5_554 . ?
O7 O4 O3 61.3(2) . . ?
Si2 O4 O6 133.0(3) 8_455 2_554 ?
Si1 O4 O6 35.38(17) 2_554 2_554 ?
O2 O4 O6 59.7(2) 5_554 2_554 ?
O7 O4 O6 143.1(3) . 2_554 ?
O3 O4 O6 135.2(2) . 2_554 ?
Si2 O4 O6 34.95(16) 8_455 8_455 ?
Si1 O4 O6 126.7(3) 2_554 8_455 ?
O2 O4 O6 156.5(3) 5_554 8_455 ?
O7 O4 O6 60.6(2) . 8_455 ?
O3 O4 O6 57.79(18) . 8_455 ?
O6 O4 O6 98.0(2) 2_554 8_455 ?
Si2 O4 O1 128.0(3) 8_455 2_554 ?
Si1 O4 O1 32.75(18) 2_554 2_554 ?
O2 O4 O1 60.5(2) 5_554 2_554 ?
O7 O4 O1 155.4(3) . 2_554 ?
O3 O4 O1 96.0(2) . 2_554 ?
O6 O4 O1 59.7(2) 2_554 2_554 ?
O6 O4 O1 117.1(3) 8_455 2_554 ?
Si2 O4 OW1 108.0(3) 8_455 1_554 ?
Si1 O4 OW1 96.6(2) 2_554 1_554 ?
O2 O4 OW1 58.9(2) 5_554 1_554 ?
O7 O4 OW1 73.5(2) . 1_554 ?
O3 O4 OW1 117.1(2) . 1_554 ?
O6 O4 OW1 107.3(2) 2_554 1_554 ?
O6 O4 OW1 129.5(2) 8_455 1_554 ?
O1 O4 OW1 113.4(2) 2_554 1_554 ?
Si2 O4 Na1 78.7(2) 8_455 . ?
Si1 O4 Na1 123.4(3) 2_554 . ?
O2 O4 Na1 92.2(2) 5_554 . ?
O7 O4 Na1 46.3(2) . . ?
O3 O4 Na1 107.38(17) . . ?
O6 O4 Na1 108.7(2) 2_554 . ?
O6 O4 Na1 88.0(2) 8_455 . ?
O1 O4 Na1 152.6(2) 2_554 . ?
OW1 O4 Na1 42.85(17) 1_554 . ?
Si2 O4 O5 94.0(2) 8_455 8_455 ?
Si1 O4 O5 95.7(2) 2_554 8_455 ?
O2 O4 O5 86.6(2) 5_554 8_455 ?
O7 O4 O5 77.9(2) . 8_455 ?
O3 O4 O5 129.3(2) . 8_455 ?
O6 O4 O5 67.54(17) 2_554 8_455 ?
O6 O4 O5 76.95(19) 8_455 8_455 ?
O1 O4 O5 126.5(2) 2_554 8_455 ?
OW1 O4 O5 73.7(2) 1_554 8_455 ?
Na1 O4 O5 44.93(11) . 8_455 ?
Si2 O4 O4 83.7(2) 8_455 7_454 ?
Si1 O4 O4 80.8(2) 2_554 7_454 ?
O2 O4 O4 108.7(3) 5_554 7_454 ?
O7 O4 O4 103.4(3) . 7_454 ?
O3 O4 O4 97.5(2) . 7_454 ?
O6 O4 O4 49.33(15) 2_554 7_454 ?
O6 O4 O4 48.72(15) 8_455 7_454 ?
O1 O4 O4 88.1(2) 2_554 7_454 ?
OW1 O4 O4 135.4(3) 1_554 7_454 ?
Na1 O4 O4 102.5(2) . 7_454 ?
O5 O4 O4 62.42(18) 8_455 7_454 ?
U O5 Na1 106.9(2) . 7 ?
U O5 O7 53.4(2) . 7 ?
Na1 O5 O7 53.7(2) 7 7 ?
U O5 OW2A 120.9(5) . 5_564 ?
Na1 O5 OW2A 119.0(4) 7 5_564 ?
O7 O5 OW2A 151.6(6) 7 5_564 ?
U O5 O1 51.5(2) . 7 ?
Na1 O5 O1 96.0(2) 7 7 ?
O7 O5 O1 68.2(2) 7 7 ?
OW2A O5 O1 87.0(6) 5_564 7 ?
U O5 O1 51.12(18) . . ?
Na1 O5 O1 105.0(3) 7 . ?
O7 O5 O1 68.1(2) 7 . ?
OW2A O5 O1 133.8(4) 5_564 . ?
O1 O5 O1 102.6(2) 7 . ?
U O5 O7 49.25(19) . . ?
Na1 O5 O7 155.6(3) 7 . ?
O7 O5 O7 102.7(2) 7 . ?
OW2A O5 O7 78.2(4) 5_564 . ?
O1 O5 O7 66.0(2) 7 . ?
O1 O5 O7 65.80(17) . . ?
U O5 Na3 129.3(4) . 5_564 ?
Na1 O5 Na3 118.9(3) 7 5_564 ?
O7 O5 Na3 164.1(3) 7 5_564 ?
OW2A O5 Na3 14.0(5) 5_564 5_564 ?
O1 O5 Na3 100.8(3) 7 5_564 ?
O1 O5 Na3 127.0(3) . 5_564 ?
O7 O5 Na3 82.0(3) . 5_564 ?
U O5 O3 96.5(2) . . ?
Na1 O5 O3 153.1(2) 7 . ?
O7 O5 O3 145.2(3) 7 . ?
OW2A O5 O3 55.0(4) 5_564 . ?
O1 O5 O3 109.1(2) 7 . ?
O1 O5 O3 79.46(19) . . ?
O7 O5 O3 50.47(18) . . ?
Na3 O5 O3 48.0(3) 5_564 . ?
U O5 OW2B 90.2(4) . 7 ?
Na1 O5 OW2B 121.2(4) 7 7 ?
O7 O5 OW2B 120.3(6) 7 7 ?
OW2A O5 OW2B 35.0(7) 5_564 7 ?
O1 O5 OW2B 52.5(5) 7 7 ?
O1 O5 OW2B 127.5(3) . 7 ?
O7 O5 OW2B 61.8(3) . 7 ?
Na3 O5 OW2B 48.5(6) 5_564 7 ?
O3 O5 OW2B 70.6(5) . 7 ?
U O5 O4 134.7(3) . 8 ?
Na1 O5 O4 66.46(15) 7 8 ?
O7 O5 O4 101.6(2) 7 8 ?
OW2A O5 O4 98.3(6) 5_564 8 ?
O1 O5 O4 162.1(3) 7 8 ?
O1 O5 O4 86.03(18) . 8 ?
O7 O5 O4 131.7(2) . 8 ?
Na3 O5 O4 85.7(3) 5_564 8 ?
O3 O5 O4 87.75(16) . 8 ?
OW2B O5 O4 132.9(5) 7 8 ?
U O5 O6 134.5(3) . 7_554 ?
Na1 O5 O6 108.18(19) 7 7_554 ?
O7 O5 O6 144.1(3) 7 7_554 ?
OW2A O5 O6 62.5(6) 5_564 7_554 ?
O1 O5 O6 147.5(3) 7 7_554 ?
O1 O5 O6 92.02(18) . 7_554 ?
O7 O5 O6 95.0(2) . 7_554 ?
Na3 O5 O6 48.5(3) 5_564 7_554 ?
O3 O5 O6 44.94(11) . 7_554 ?
OW2B O5 O6 95.6(5) 7 7_554 ?
O4 O5 O6 45.45(13) 8 7_554 ?
Si1 O6 Si2 143.4(4) . . ?
Si1 O6 O3 159.6(3) . 7_554 ?
Si2 O6 O3 38.20(19) . 7_554 ?
Si1 O6 O2 37.09(17) . . ?
Si2 O6 O2 170.5(3) . . ?
O3 O6 O2 136.3(3) 7_554 . ?
Si1 O6 O4 35.53(16) . 2_554 ?
Si2 O6 O4 116.0(3) . 2_554 ?
O3 O6 O4 125.8(2) 7_554 2_554 ?
O2 O6 O4 59.01(17) . 2_554 ?
Si1 O6 O1 33.84(18) . . ?
Si2 O6 O1 125.4(3) . . ?
O3 O6 O1 162.8(3) 7_554 . ?
O2 O6 O1 60.7(2) . . ?
O4 O6 O1 61.1(2) 2_554 . ?
Si1 O6 O4 111.8(3) . 8 ?
Si2 O6 O4 34.07(17) . 8 ?
O3 O6 O4 60.6(2) 7_554 8 ?
O2 O6 O4 140.2(2) . 8 ?
O4 O6 O4 82.0(2) 2_554 8 ?
O1 O6 O4 108.8(2) . 8 ?
Si1 O6 O7 133.3(3) . 8 ?
Si2 O6 O7 34.2(2) . 8 ?
O3 O6 O7 61.6(2) 7_554 8 ?
O2 O6 O7 155.3(3) . 8 ?
O4 O6 O7 130.2(3) 2_554 8 ?
O1 O6 O7 101.6(3) . 8 ?
O4 O6 O7 58.9(2) 8 8 ?
Si1 O6 Na3 114.5(4) . 3_545 ?
Si2 O6 Na3 97.6(3) . 3_545 ?
O3 O6 Na3 59.6(3) 7_554 3_545 ?
O2 O6 Na3 78.5(3) . 3_545 ?
O4 O6 Na3 114.0(4) 2_554 3_545 ?
O1 O6 Na3 135.2(3) . 3_545 ?
O4 O6 Na3 114.6(3) 8 3_545 ?
O7 O6 Na3 109.9(4) 8 3_545 ?
Si1 O6 Na2 96.0(2) . 5_655 ?
Si2 O6 Na2 87.3(4) . 5_655 ?
O3 O6 Na2 104.33(19) 7_554 5_655 ?
O2 O6 Na2 102.2(4) . 5_655 ?
O4 O6 Na2 124.0(2) 2_554 5_655 ?
O1 O6 Na2 64.03(17) . 5_655 ?
O4 O6 Na2 106.3(5) 8 5_655 ?
O7 O6 Na2 53.1(4) 8 5_655 ?
Na3 O6 Na2 111.8(5) 3_545 5_655 ?
Si1 O6 OW2A 113.3(4) . 3_545 ?
Si2 O6 OW2A 94.8(4) . 3_545 ?
O3 O6 OW2A 56.8(3) 7_554 3_545 ?
O2 O6 OW2A 79.7(4) . 3_545 ?
O4 O6 OW2A 106.3(4) 2_554 3_545 ?
O1 O6 OW2A 139.7(4) . 3_545 ?
O4 O6 OW2A 106.5(3) 8 3_545 ?
O7 O6 OW2A 113.1(4) 8 3_545 ?
Na3 O6 OW2A 11.0(4) 3_545 3_545 ?
Na2 O6 OW2A 122.5(5) 5_655 3_545 ?
Si1 O6 OW2C 100.6(11) . 5_655 ?
Si2 O6 OW2C 99.5(9) . 5_655 ?
O3 O6 OW2C 98.2(11) 7_554 5_655 ?
O2 O6 OW2C 88.8(8) . 5_655 ?
O4 O6 OW2C 135.9(11) 2_554 5_655 ?
O1 O6 OW2C 77.4(11) . 5_655 ?
O4 O6 OW2C 128.3(7) 8 5_655 ?
O7 O6 OW2C 69.6(8) 8 5_655 ?
Na3 O6 OW2C 84.3(10) 3_545 5_655 ?
Na2 O6 OW2C 28.8(9) 5_655 5_655 ?
OW2A O6 OW2C 95.3(10) 3_545 5_655 ?
Si2 O7 U 138.1(5) 8_455 . ?
Si2 O7 Na2 101.1(4) 8_455 3_455 ?
U O7 Na2 104.8(3) . 3_455 ?
Si2 O7 Na1 113.9(4) 8_455 . ?
U O7 Na1 98.2(3) . . ?
Na2 O7 Na1 90.8(5) 3_455 . ?
Si2 O7 O4 35.07(19) 8_455 . ?
U O7 O4 135.9(3) . . ?
Na2 O7 O4 119.4(3) 3_455 . ?
Na1 O7 O4 83.0(2) . . ?
Si2 O7 O6 35.0(2) 8_455 8_455 ?
U O7 O6 149.2(3) . 8_455 ?
Na2 O7 O6 66.2(2) 3_455 8_455 ?
Na1 O7 O6 110.9(3) . 8_455 ?
O4 O7 O6 60.6(2) . 8_455 ?
Si2 O7 O3 34.35(19) 8_455 . ?
U O7 O3 104.6(3) . . ?
Na2 O7 O3 111.4(4) 3_455 . ?
Na1 O7 O3 142.3(3) . . ?
O4 O7 O3 59.8(2) . . ?
O6 O7 O3 57.3(2) 8_455 . ?
Si2 O7 O5 158.2(4) 8_455 7 ?
U O7 O5 40.00(16) . 7 ?
Na2 O7 O5 99.4(3) 3_455 7 ?
Na1 O7 O5 58.44(19) . 7 ?
O4 O7 O5 125.7(3) . 7 ?
O6 O7 O5 163.1(4) 8_455 7 ?
O3 O7 O5 139.4(3) . 7 ?
Si2 O7 O5 104.7(4) 8_455 . ?
U O7 O5 37.33(15) . . ?
Na2 O7 O5 103.5(4) 3_455 . ?
Na1 O7 O5 135.3(3) . . ?
O4 O7 O5 122.6(3) . . ?
O6 O7 O5 113.7(3) 8_455 . ?
O3 O7 O5 70.5(2) . . ?
O5 O7 O5 77.3(2) 7 . ?
Si2 O7 O1 105.6(4) 8_455 . ?
U O7 O1 45.01(17) . . ?
Na2 O7 O1 149.6(3) 3_455 . ?
Na1 O7 O1 91.4(2) . . ?
O4 O7 O1 91.0(2) . . ?
O6 O7 O1 139.6(3) 8_455 . ?
O3 O7 O1 84.2(3) . . ?
O5 O7 O1 57.0(2) 7 . ?
O5 O7 O1 56.0(2) . . ?
Si2 O7 O1 141.6(3) 8_455 7 ?
U O7 O1 44.97(16) . 7 ?
Na2 O7 O1 59.9(2) 3_455 7 ?
Na1 O7 O1 100.2(3) . 7 ?
O4 O7 O1 176.7(3) . 7 ?
O6 O7 O1 117.0(3) 8_455 7 ?
O3 O7 O1 117.2(3) . 7 ?
O5 O7 O1 57.4(2) 7 7 ?
O5 O7 O1 55.6(2) . 7 ?
O1 O7 O1 90.0(2) . 7 ?
Si2 O7 OW2B 91.4(6) 8_455 7 ?
U O7 OW2B 85.4(4) . 7 ?
Na2 O7 OW2B 43.5(6) 3_455 7 ?
Na1 O7 OW2B 132.5(6) . 7 ?
O4 O7 OW2B 125.7(6) . 7 ?
O6 O7 OW2B 67.7(5) 8_455 7 ?
O3 O7 OW2B 79.6(6) . 7 ?
O5 O7 OW2B 108.6(6) 7 7 ?
O5 O7 OW2B 65.1(4) . 7 ?
O1 O7 OW2B 120.9(4) . 7 ?
O1 O7 OW2B 51.3(5) 7 7 ?
Na1 OW1 Na1 98.4(4) 1_556 5_556 ?
Na1 OW1 O2 105.3(3) 1_556 5 ?
Na1 OW1 O2 105.3(3) 5_556 5 ?
Na1 OW1 OW1 49.18(18) 1_556 5_557 ?
Na1 OW1 OW1 49.18(18) 5_556 5_557 ?
O2 OW1 OW1 113.8(4) 5 5_557 ?
Na1 OW1 O1 89.34(18) 1_556 1_556 ?
Na1 OW1 O1 140.6(3) 5_556 1_556 ?
O2 OW1 O1 109.7(3) 5 1_556 ?
OW1 OW1 O1 125.6(3) 5_557 1_556 ?
Na1 OW1 O1 140.6(3) 1_556 6_556 ?
Na1 OW1 O1 89.34(18) 5_556 6_556 ?
O2 OW1 O1 109.7(3) 5 6_556 ?
OW1 OW1 O1 125.6(3) 5_557 6_556 ?
O1 OW1 O1 62.4(3) 1_556 6_556 ?
Na1 OW1 O4 140.6(4) 1_556 6_556 ?
Na1 OW1 O4 69.49(15) 5_556 6_556 ?
O2 OW1 O4 48.10(13) 5 6_556 ?
OW1 OW1 O4 108.8(3) 5_557 6_556 ?
O1 OW1 O4 124.4(3) 1_556 6_556 ?
O1 OW1 O4 78.18(18) 6_556 6_556 ?
Na1 OW1 O4 69.49(15) 1_556 1_556 ?
Na1 OW1 O4 140.6(4) 5_556 1_556 ?
O2 OW1 O4 48.10(13) 5 1_556 ?
OW1 OW1 O4 108.8(3) 5_557 1_556 ?
O1 OW1 O4 78.18(18) 1_556 1_556 ?
O1 OW1 O4 124.4(3) 6_556 1_556 ?
O4 OW1 O4 95.8(3) 6_556 1_556 ?
Na1 OW1 O5 48.61(14) 1_556 7_556 ?
Na1 OW1 O5 108.7(3) 5_556 7_556 ?
O2 OW1 O5 139.38(13) 5 7_556 ?
OW1 OW1 O5 74.9(3) 5_557 7_556 ?
O1 OW1 O5 50.75(17) 1_556 7_556 ?
O1 OW1 O5 92.3(3) 6_556 7_556 ?
O4 OW1 O5 170.2(3) 6_556 7_556 ?
O4 OW1 O5 91.28(13) 1_556 7_556 ?
Na1 OW1 O5 108.7(3) 1_556 4_546 ?
Na1 OW1 O5 48.61(14) 5_556 4_546 ?
O2 OW1 O5 139.38(13) 5 4_546 ?
OW1 OW1 O5 74.9(2) 5_557 4_546 ?
O1 OW1 O5 92.3(3) 1_556 4_546 ?
O1 OW1 O5 50.75(17) 6_556 4_546 ?
O4 OW1 O5 91.28(13) 6_556 4_546 ?
O4 OW1 O5 170.2(3) 1_556 4_546 ?
O5 OW1 O5 80.9(3) 7_556 4_546 ?
Na1 OW1 O7 140.8(3) 1_556 6_556 ?
Na1 OW1 O7 42.70(16) 5_556 6_556 ?
O2 OW1 O7 92.38(18) 5 6_556 ?
OW1 OW1 O7 91.8(2) 5_557 6_556 ?
O1 OW1 O7 117.5(3) 1_556 6_556 ?
O1 OW1 O7 55.10(18) 6_556 6_556 ?
O4 OW1 O7 44.30(15) 6_556 6_556 ?
O4 OW1 O7 139.9(3) 1_556 6_556 ?
O5 OW1 O7 127.8(3) 7_556 6_556 ?
O5 OW1 O7 47.02(16) 4_546 6_556 ?
Na1 OW1 O7 42.70(16) 1_556 1_556 ?
Na1 OW1 O7 140.8(3) 5_556 1_556 ?
O2 OW1 O7 92.38(18) 5 1_556 ?
OW1 OW1 O7 91.8(2) 5_557 1_556 ?
O1 OW1 O7 55.10(18) 1_556 1_556 ?
O1 OW1 O7 117.5(3) 6_556 1_556 ?
O4 OW1 O7 139.9(3) 6_556 1_556 ?
O4 OW1 O7 44.30(15) 1_556 1_556 ?
O5 OW1 O7 47.02(16) 7_556 1_556 ?
O5 OW1 O7 127.8(3) 4_546 1_556 ?
O7 OW1 O7 172.3(4) 6_556 1_556 ?
Na3 OW2A OW2B 158(3) . 3_454 ?
Na3 OW2A Na3 51(2) . 5_564 ?
OW2B OW2A Na3 106.3(12) 3_454 5_564 ?
Na3 OW2A O3 65.9(9) . 5_564 ?
OW2B OW2A O3 104.6(7) 3_454 5_564 ?
Na3 OW2A O3 58.9(4) 5_564 5_564 ?
Na3 OW2A O3 65.9(9) . . ?
OW2B OW2A O3 104.6(7) 3_454 . ?
Na3 OW2A O3 58.9(4) 5_564 . ?
O3 OW2A O3 116.2(9) 5_564 . ?
Na3 OW2A O5 107.0(16) . 2_554 ?
OW2B OW2A O5 86.6(9) 3_454 2_554 ?
Na3 OW2A O5 128.3(5) 5_564 2_554 ?
O3 OW2A O5 164.9(9) 5_564 2_554 ?
O3 OW2A O5 69.48(16) . 2_554 ?
Na3 OW2A O5 107.0(16) . 5_564 ?
OW2B OW2A O5 86.6(9) 3_454 5_564 ?
Na3 OW2A O5 128.3(5) 5_564 5_564 ?
O3 OW2A O5 69.48(16) 5_564 5_564 ?
O3 OW2A O5 164.9(9) . 5_564 ?
O5 OW2A O5 101.6(7) 2_554 5_564 ?
Na3 OW2A OW2C 148(3) . 3_454 ?
OW2B OW2A OW2C 9.4(15) 3_454 3_454 ?
Na3 OW2A OW2C 97.0(15) 5_564 3_454 ?
O3 OW2A OW2C 99.9(9) 5_564 3_454 ?
O3 OW2A OW2C 99.9(9) . 3_454 ?
O5 OW2A OW2C 92.5(11) 2_554 3_454 ?
O5 OW2A OW2C 92.5(11) 5_564 3_454 ?
Na3 OW2A OW2A 39.4(18) . 5_564 ?
OW2B OW2A OW2A 118.4(15) 3_454 5_564 ?
Na3 OW2A OW2A 12.1(5) 5_564 5_564 ?
O3 OW2A OW2A 58.1(4) 5_564 5_564 ?
O3 OW2A OW2A 58.1(4) . 5_564 ?
O5 OW2A OW2A 125.5(6) 2_554 5_564 ?
O5 OW2A OW2A 125.5(6) 5_564 5_564 ?
OW2C OW2A OW2A 109.1(17) 3_454 5_564 ?
Na3 OW2A O6 40.2(12) . 3_455 ?
OW2B OW2A O6 146.7(3) 3_454 3_455 ?
Na3 OW2A O6 78.0(8) 5_564 3_455 ?
O3 OW2A O6 48.5(3) 5_564 3_455 ?
O3 OW2A O6 105.5(8) . 3_455 ?
O5 OW2A O6 117.2(8) 2_554 3_455 ?
O5 OW2A O6 66.9(4) 5_564 3_455 ?
OW2C OW2A O6 146.0(4) 3_454 3_455 ?
OW2A OW2A O6 68.1(9) 5_564 3_455 ?
Na3 OW2A O6 40.2(12) . 8_455 ?
OW2B OW2A O6 146.7(3) 3_454 8_455 ?
Na3 OW2A O6 78.0(8) 5_564 8_455 ?
O3 OW2A O6 105.5(8) 5_564 8_455 ?
O3 OW2A O6 48.5(3) . 8_455 ?
O5 OW2A O6 66.9(4) 2_554 8_455 ?
O5 OW2A O6 117.2(8) 5_564 8_455 ?
OW2C OW2A O6 146.0(4) 3_454 8_455 ?
OW2A OW2A O6 68.1(9) 5_564 8_455 ?
O6 OW2A O6 66.5(6) 3_455 8_455 ?
Na3 OW2A O6 93(2) . 4_554 ?
OW2B OW2A O6 68.2(8) 3_454 4_554 ?
Na3 OW2A O6 50.2(4) 5_564 4_554 ?
O3 OW2A O6 45.6(3) 5_564 4_554 ?
O3 OW2A O6 99.5(6) . 4_554 ?
O5 OW2A O6 149.5(8) 2_554 4_554 ?
O5 OW2A O6 94.1(3) 5_564 4_554 ?
OW2C OW2A O6 60.5(11) 3_454 4_554 ?
OW2A OW2A O6 59.6(6) 5_564 4_554 ?
O6 OW2A O6 93.0(4) 3_455 4_554 ?
O6 OW2A O6 127.7(8) 8_455 4_554 ?
OW2C OW2B OW2A 154(4) . 3_546 ?
OW2C OW2B Na2 41.6(7) . 5_655 ?
OW2A OW2B Na2 129.7(10) 3_546 5_655 ?
OW2C OW2B Na2 41.6(7) . . ?
OW2A OW2B Na2 129.7(10) 3_546 . ?
Na2 OW2B Na2 82.4(11) 5_655 . ?
OW2C OW2B OW2C 9(5) . 5_655 ?
OW2A OW2B OW2C 145(2) 3_546 5_655 ?
Na2 OW2B OW2C 41.3(6) 5_655 5_655 ?
Na2 OW2B OW2C 41.3(6) . 5_655 ?
OW2C OW2B Na3 148(4) . 3_546 ?
OW2A OW2B Na3 6.5(9) 3_546 3_546 ?
Na2 OW2B Na3 126.1(9) 5_655 3_546 ?
Na2 OW2B Na3 126.1(9) . 3_546 ?
OW2C OW2B Na3 139(2) 5_655 3_546 ?
OW2C OW2B O1 88(3) . 6 ?
OW2A OW2B O1 112.3(8) 3_546 6 ?
Na2 OW2B O1 115.9(12) 5_655 6 ?
Na2 OW2B O1 68.6(6) . 6 ?
OW2C OW2B O1 95.1(16) 5_655 6 ?
Na3 OW2B O1 117.1(6) 3_546 6 ?
OW2C OW2B O1 88(3) . . ?
OW2A OW2B O1 112.3(8) 3_546 . ?
Na2 OW2B O1 68.6(6) 5_655 . ?
Na2 OW2B O1 115.9(12) . . ?
OW2C OW2B O1 95.1(16) 5_655 . ?
Na3 OW2B O1 117.1(6) 3_546 . ?
O1 OW2B O1 74.9(8) 6 . ?
OW2C OW2B O7 89.6(7) . 4_545 ?
OW2A OW2B O7 85.9(6) 3_546 4_545 ?
Na2 OW2B O7 129.0(8) 5_655 4_545 ?
Na2 OW2B O7 48.1(5) . 4_545 ?
OW2C OW2B O7 88.0(5) 5_655 4_545 ?
Na3 OW2B O7 84.9(5) 3_546 4_545 ?
O1 OW2B O7 62.8(2) 6 4_545 ?
O1 OW2B O7 137.6(9) . 4_545 ?
OW2C OW2B O7 89.6(7) . 7 ?
OW2A OW2B O7 85.9(6) 3_546 7 ?
Na2 OW2B O7 48.1(5) 5_655 7 ?
Na2 OW2B O7 129.0(8) . 7 ?
OW2C OW2B O7 88.0(5) 5_655 7 ?
Na3 OW2B O7 84.9(5) 3_546 7 ?
O1 OW2B O7 137.6(9) 6 7 ?
O1 OW2B O7 62.8(2) . 7 ?
O7 OW2B O7 159.5(10) 4_545 7 ?
OW2C OW2B O6 79(3) . 2_655 ?
OW2A OW2B O6 79.3(10) 3_546 2_655 ?
Na2 OW2B O6 55.7(4) 5_655 2_655 ?
Na2 OW2B O6 98.5(7) . 2_655 ?
OW2C OW2B O6 71.5(15) 5_655 2_655 ?
Na3 OW2B O6 73.9(7) 3_546 2_655 ?
O1 OW2B O6 166.3(7) 6 2_655 ?
O1 OW2B O6 108.4(2) . 2_655 ?
O7 OW2B O6 112.6(7) 4_545 2_655 ?
O7 OW2B O6 47.3(3) 7 2_655 ?
OW2C OW2B O6 79(3) . 5_655 ?
OW2A OW2B O6 79.3(10) 3_546 5_655 ?
Na2 OW2B O6 98.5(7) 5_655 5_655 ?
Na2 OW2B O6 55.7(4) . 5_655 ?
OW2C OW2B O6 71.5(15) 5_655 5_655 ?
Na3 OW2B O6 73.9(7) 3_546 5_655 ?
O1 OW2B O6 108.4(2) 6 5_655 ?
O1 OW2B O6 166.3(7) . 5_655 ?
O7 OW2B O6 47.3(3) 4_545 5_655 ?
O7 OW2B O6 112.6(7) 7 5_655 ?
O6 OW2B O6 65.3(5) 2_655 5_655 ?
OW2B OW2C OW2C 162(10) . 5_655 ?
OW2B OW2C Na2 111(2) . 5_655 ?
OW2C OW2C Na2 68(2) 5_655 5_655 ?
OW2B OW2C Na2 111(2) . . ?
OW2C OW2C Na2 68(2) 5_655 . ?
Na2 OW2C Na2 136(4) 5_655 . ?
OW2B OW2C OW2B 171(5) . 5_655 ?
OW2C OW2C OW2B 9(5) 5_655 5_655 ?
Na2 OW2C OW2B 68(2) 5_655 5_655 ?
Na2 OW2C OW2B 68(2) . 5_655 ?
OW2B OW2C O1 70(3) . 6 ?
OW2C OW2C O1 123(6) 5_655 6 ?
Na2 OW2C O1 137(3) 5_655 6 ?
Na2 OW2C O1 71.1(16) . 6 ?
OW2B OW2C O1 117(2) 5_655 6 ?
OW2B OW2C O1 70(3) . . ?
OW2C OW2C O1 123(6) 5_655 . ?
Na2 OW2C O1 71.1(16) 5_655 . ?
Na2 OW2C O1 137(3) . . ?
OW2B OW2C O1 117(2) 5_655 . ?
O1 OW2C O1 69.8(15) 6 . ?
OW2B OW2C OW2A 16(3) . 3_546 ?
OW2C OW2C OW2A 146(8) 5_655 3_546 ?
Na2 OW2C OW2A 108(2) 5_655 3_546 ?
Na2 OW2C OW2A 108(2) . 3_546 ?
OW2B OW2C OW2A 154(3) 5_655 3_546 ?
O1 OW2C OW2A 83.4(16) 6 3_546 ?
O1 OW2C OW2A 83.4(16) . 3_546 ?
OW2B OW2C O6 82(3) . 2_655 ?
OW2C OW2C O6 84(6) 5_655 2_655 ?
Na2 OW2C O6 56.9(18) 5_655 2_655 ?
Na2 OW2C O6 118(3) . 2_655 ?
OW2B OW2C O6 90.7(19) 5_655 2_655 ?
O1 OW2C O6 151(2) 6 2_655 ?
O1 OW2C O6 104.9(8) . 2_655 ?
OW2A OW2C O6 68.1(14) 3_546 2_655 ?
OW2B OW2C O6 82(3) . 5_655 ?
OW2C OW2C O6 84(6) 5_655 5_655 ?
Na2 OW2C O6 118(3) 5_655 5_655 ?
Na2 OW2C O6 56.9(18) . 5_655 ?
OW2B OW2C O6 90.7(19) 5_655 5_655 ?
O1 OW2C O6 104.9(8) 6 5_655 ?
O1 OW2C O6 151(2) . 5_655 ?
OW2A OW2C O6 68.1(14) 3_546 5_655 ?
O6 OW2C O6 65.8(13) 2_655 5_655 ?
OW2B OW2C O6 119(4) . 6 ?
OW2C OW2C O6 76(6) 5_655 6 ?
Na2 OW2C O6 114(3) 5_655 6 ?
Na2 OW2C O6 54.4(19) . 6 ?
OW2B OW2C O6 68.9(16) 5_655 6 ?
O1 OW2C O6 48.4(9) 6 6 ?
O1 OW2C O6 86.8(17) . 6 ?
OW2A OW2C O6 131.0(16) 3_546 6 ?
O6 OW2C O6 160(2) 2_655 6 ?
O6 OW2C O6 111.1(6) 5_655 6 ?
OW2B OW2C O6 119(4) . . ?
OW2C OW2C O6 76(6) 5_655 . ?
Na2 OW2C O6 54.4(19) 5_655 . ?
Na2 OW2C O6 114(3) . . ?
OW2B OW2C O6 68.9(16) 5_655 . ?
O1 OW2C O6 86.8(17) 6 . ?
O1 OW2C O6 48.4(9) . . ?
OW2A OW2C O6 131.0(16) 3_546 . ?
O6 OW2C O6 111.1(6) 2_655 . ?
O6 OW2C O6 160(2) 5_655 . ?
O6 OW2C O6 64.1(13) 6 . ?

loop_
_geom_bond_atom_site_label_1
_geom_bond_atom_site_label_2
_geom_bond_distance
_geom_bond_site_symmetry_2
_geom_bond_publ_flag
Na1 OW1 2.434(7) 5_556 ?
Na1 OW1 2.434(7) 1_554 ?
Na1 O7 2.443(8) 2 ?
Na1 O7 2.443(8) . ?
Na1 O5 2.581(5) 7 ?
Na1 O5 2.581(5) 8_455 ?
Na1 O4 3.351(5) 2 ?
Na1 O4 3.351(5) . ?
Na1 Si2 3.419(4) 7 ?
Na1 Si2 3.419(4) 8_455 ?
Na1 Na2 3.48(3) 3_455 ?
Na1 U 3.554(3) . ?
Na2 OW2C 1.60(3) 5_655 ?
Na2 OW2C 1.60(3) . ?
Na2 OW2B 2.26(2) 5_655 ?
Na2 OW2B 2.26(2) . ?
Na2 O7 2.442(18) 4_545 ?
Na2 O7 2.442(18) 3_545 ?
Na2 O6 2.793(6) 5_655 ?
Na2 O6 2.793(6) 6 ?
Na2 O1 2.886(6) 5_655 ?
Na2 O1 2.886(6) 6 ?
Na2 Na2 2.98(5) 5_655 ?
Na2 Si2 3.167(11) 6 ?
Na3 OW2A 0.81(2) . ?
Na3 Na3 2.05(4) 5_564 ?
Na3 OW2A 2.45(3) 5_564 ?
Na3 O3 2.633(10) 5_564 ?
Na3 O3 2.633(10) . ?
Na3 OW2B 2.71(3) 3_454 ?
Na3 O6 2.728(12) 3_455 ?
Na3 O6 2.728(12) 8_455 ?
Na3 O5 3.206(14) 2_554 ?
Na3 O5 3.206(14) 5_564 ?
Na3 Si2 3.359(8) 3_455 ?
Na3 Si2 3.359(8) 8_455 ?
U O5 1.806(5) 7 ?
U O5 1.806(5) . ?
U O1 2.256(6) . ?
U O1 2.256(6) 7 ?
U O7 2.257(7) . ?
U O7 2.257(7) 7 ?
U Na1 3.554(3) 7 ?
U Na2 3.724(12) 5_655 ?
U Na2 3.724(12) 3_455 ?
U OW2B 3.830(10) . ?
U OW2B 3.830(10) 7 ?
Si1 O1 1.584(6) . ?
Si1 O6 1.614(5) . ?
Si1 O4 1.621(5) 2_554 ?
Si1 O2 1.630(3) . ?
Si1 Na2 3.3681(17) 5_655 ?
Si1 O5 3.524(6) . ?
Si1 OW2C 3.53(6) . ?
Si1 O4 3.588(5) 8 ?
Si1 O1 3.592(6) 6 ?
Si2 O4 1.596(5) 8 ?
Si2 O7 1.599(8) 8 ?
Si2 O3 1.627(3) 7_554 ?
Si2 O6 1.632(5) . ?
Si2 Na2 3.167(11) 5_655 ?
Si2 Na3 3.359(8) 3_545 ?
Si2 Na1 3.419(4) 7 ?
Si2 O4 3.508(5) 7_554 ?
Si2 OW2A 3.558(12) 7_554 ?
Si2 O5 3.643(6) 7_554 ?
Si2 O4 3.658(5) 2_554 ?
O1 O6 2.645(7) . ?
O1 O2 2.649(8) . ?
O1 O4 2.682(8) 2_554 ?
O1 OW2B 2.80(2) . ?
O1 O5 2.882(9) 7 ?
O1 Na2 2.886(6) 5_655 ?
O1 O5 2.898(8) . ?
O1 OW2C 2.98(6) . ?
O1 O7 3.190(9) . ?
O1 O7 3.192(9) 7 ?
O2 Si1 1.630(3) 6 ?
O2 O4 2.576(5) 5_554 ?
O2 O4 2.576(5) 2_554 ?
O2 O6 2.595(6) . ?
O2 O6 2.595(6) 6 ?
O2 O1 2.649(8) 6 ?
O2 OW1 2.964(10) 5 ?
O2 Na3 3.369(16) 3_545 ?
O2 OW2C 3.75(7) . ?
O2 OW2A 3.81(3) 3_545 ?
O3 Si2 1.627(3) 7_554 ?
O3 Si2 1.627(3) 8_455 ?
O3 O6 2.558(5) 8_455 ?
O3 O6 2.558(5) 7_554 ?
O3 Na3 2.633(10) 5_564 ?
O3 O4 2.635(7) 2_554 ?
O3 O4 2.635(7) . ?
O3 O7 2.674(8) 2_554 ?
O3 O7 2.674(8) . ?
O3 OW2A 2.858(15) 5_564 ?
O3 OW2A 2.858(15) . ?
O4 Si2 1.596(5) 8_455 ?
O4 Si1 1.621(5) 2_554 ?
O4 O2 2.576(5) 5_554 ?
O4 O7 2.614(9) . ?
O4 O6 2.635(7) 2_554 ?
O4 O6 2.660(7) 8_455 ?
O4 O1 2.682(8) 2_554 ?
O4 OW1 3.310(7) 1_554 ?
O4 O5 3.404(8) 8_455 ?
O4 O4 3.472(9) 7_454 ?
O5 Na1 2.581(5) 7 ?
O5 O7 2.805(9) 7 ?
O5 OW2A 2.875(15) 5_564 ?
O5 O1 2.882(9) 7 ?
O5 O7 2.974(9) . ?
O5 Na3 3.206(14) 5_564 ?
O5 OW2B 3.372(15) 7 ?
O5 O4 3.404(8) 8 ?
O5 O6 3.417(8) 7_554 ?
O6 O3 2.558(5) 7_554 ?
O6 O4 2.635(7) 2_554 ?
O6 O4 2.660(7) 8 ?
O6 O7 2.660(9) 8 ?
O6 Na3 2.728(12) 3_545 ?
O6 Na2 2.793(6) 5_655 ?
O6 OW2A 3.30(2) 3_545 ?
O6 OW2C 3.32(6) 5_655 ?
O7 Si2 1.599(8) 8_455 ?
O7 Na2 2.442(18) 3_455 ?
O7 O6 2.660(9) 8_455 ?
O7 O5 2.805(9) 7 ?
O7 O1 3.192(9) 7 ?
O7 OW2B 3.278(8) 7 ?
OW1 Na1 2.434(7) 1_556 ?
OW1 Na1 2.434(7) 5_556 ?
OW1 O2 2.964(10) 5 ?
OW1 OW1 3.181(18) 5_557 ?
OW1 O1 3.284(10) 1_556 ?
OW1 O1 3.284(10) 6_556 ?
OW1 O4 3.310(7) 6_556 ?
OW1 O4 3.310(7) 1_556 ?
OW1 O5 3.434(8) 7_556 ?
OW1 O5 3.434(8) 4_546 ?
OW1 O7 3.589(6) 6_556 ?
OW1 O7 3.589(6) 1_556 ?
OW2A OW2B 1.94(4) 3_454 ?
OW2A Na3 2.45(3) 5_564 ?
OW2A O3 2.858(15) 5_564 ?
OW2A O5 2.875(15) 2_554 ?
OW2A O5 2.875(15) 5_564 ?
OW2A OW2C 2.99(7) 3_454 ?
OW2A OW2A 3.02(5) 5_564 ?
OW2A O6 3.30(2) 3_455 ?
OW2A O6 3.30(2) 8_455 ?
OW2A O6 3.544(19) 4_554 ?
OW2B OW2C 1.12(7) . ?
OW2B OW2A 1.94(4) 3_546 ?
OW2B Na2 2.26(2) 5_655 ?
OW2B OW2C 2.29(7) 5_655 ?
OW2B Na3 2.71(3) 3_546 ?
OW2B O1 2.80(2) 6 ?
OW2B O7 3.278(8) 4_545 ?
OW2B O7 3.278(8) 7 ?
OW2B O6 3.35(2) 2_655 ?
OW2B O6 3.35(2) 5_655 ?
OW2C OW2C 1.20(13) 5_655 ?
OW2C Na2 1.60(3) 5_655 ?
OW2C OW2B 2.29(7) 5_655 ?
OW2C O1 2.98(6) 6 ?
OW2C OW2A 2.99(7) 3_546 ?
OW2C O6 3.32(6) 2_655 ?
OW2C O6 3.32(6) 5_655 ?
OW2C O6 3.40(6) 6 ?
